data_4105410
loop_
_publ_author_name
'William J. Evans'
'Christopher A. Traina'
'Joseph W. Ziller'

_publ_section_title
;
 Synthesis of Heteroleptic Uranium (\m-\h6:\h6-C6H6)2- Sandwich Complexes
 via Facile Displacement of (\h5-C5Me5)1- by Ligands of Lower Hapticity
 and Their Conversion to Heteroleptic Bis(imido) Compounds
;
_journal_name_full 'Journal of the American Chemical Society'
_journal_page_first 17473
_journal_page_last 17481
_journal_paper_doi 10.1021/ja9075259
_journal_volume 131
_journal_year 2009
_chemical_formula_sum 'C40 H59 N2 U'
_chemical_formula_weight 805.92
_chemical_name_systematic
; 
 ? 
;
_space_group_IT_number 2
_symmetry_cell_setting triclinic
_symmetry_space_group_name_Hall '-P 1'
_symmetry_space_group_name_H-M 'P -1'
_atom_sites_solution_hydrogens geom
_atom_sites_solution_primary direct
_atom_sites_solution_secondary difmap
_audit_creation_method SHELXTL
_cell_angle_alpha 84.6455(7)
_cell_angle_beta 80.7060(7)
_cell_angle_gamma 80.4456(7)
_cell_formula_units_Z 2
_cell_length_a 9.9011(6)
_cell_length_b 13.3585(8)
_cell_length_c 15.3247(9)
_cell_measurement_reflns_used 9866
_cell_measurement_temperature 88(2)
_cell_measurement_theta_max 28.68
_cell_measurement_theta_min 2.33
_cell_volume 1967.9(2)
_computing_cell_refinement 'Bruker SMART APEX2/SAINT'
_computing_data_collection 'Bruker SMART APEX2'
_computing_data_reduction 'Bruker SAINT'
_computing_molecular_graphics 'Bruker SHELXTL'
_computing_publication_material 'Bruker SHELXTL'
_computing_structure_refinement 'Bruker SHELXTL'
_computing_structure_solution 'Bruker SHELXTL'
_diffrn_ambient_temperature 88(2)
_diffrn_measured_fraction_theta_full 0.990
_diffrn_measured_fraction_theta_max 0.990
_diffrn_measurement_device_type 'Bruker SMART APEX II CCD'
_diffrn_measurement_method 'phi and omega'
_diffrn_radiation_monochromator graphite
_diffrn_radiation_source 'fine-focus sealed tube'
_diffrn_radiation_type MoK\a
_diffrn_radiation_wavelength 0.71073
_diffrn_reflns_av_R_equivalents 0.0135
_diffrn_reflns_av_sigmaI/netI 0.0155
_diffrn_reflns_limit_h_max 12
_diffrn_reflns_limit_h_min -12
_diffrn_reflns_limit_k_max 17
_diffrn_reflns_limit_k_min -17
_diffrn_reflns_limit_l_max 19
_diffrn_reflns_limit_l_min -19
_diffrn_reflns_number 22413
_diffrn_reflns_theta_full 27.10
_diffrn_reflns_theta_max 27.10
_diffrn_reflns_theta_min 2.11
_exptl_absorpt_coefficient_mu 4.150
_exptl_absorpt_correction_T_max 0.4907
_exptl_absorpt_correction_T_min 0.4358
_exptl_absorpt_correction_type multi-scan
_exptl_absorpt_process_details 'Bruker SADABS'
_exptl_crystal_colour brown
_exptl_crystal_density_diffrn 1.360
_exptl_crystal_density_meas ?
_exptl_crystal_description irregulae
_exptl_crystal_F_000 810
_exptl_crystal_size_max 0.24
_exptl_crystal_size_mid 0.21
_exptl_crystal_size_min 0.20
_refine_diff_density_max 2.168
_refine_diff_density_min -0.489
_refine_diff_density_rms 0.148
_refine_ls_extinction_method none
_refine_ls_goodness_of_fit_ref 1.125
_refine_ls_hydrogen_treatment constr
_refine_ls_matrix_type full
_refine_ls_number_parameters 397
_refine_ls_number_reflns 8609
_refine_ls_number_restraints 0
_refine_ls_restrained_S_all 1.125
_refine_ls_R_factor_all 0.0273
_refine_ls_R_factor_gt 0.0261
_refine_ls_shift/su_max 0.004
_refine_ls_shift/su_mean 0.000
_refine_ls_structure_factor_coef Fsqd
_refine_ls_weighting_details 'calc w=1/[\s^2^(Fo^2^)+(0.0471P)^2^+3.2515P] where P=(Fo^2^+2Fc^2^)/3'
_refine_ls_weighting_scheme calc
_refine_ls_wR_factor_gt 0.0760
_refine_ls_wR_factor_ref 0.0767
_reflns_number_gt 8275
_reflns_number_total 8609
_reflns_threshold_expression >2sigma(I)
_cod_data_source_file ja9075259_si_002_4.cif
_cod_data_source_block cat20
_cod_depositor_comments
;
The following automatic conversions were performed:

'_exptl_crystal_density_meas' value 'none' was changed to '?' - the
value is perceived as not measured.

Automatic conversion script
Id: cif_fix_values 3008 2015-01-20 13:52:24Z robertas 
;
_cod_database_code 4105410

loop_
_symmetry_equiv_pos_as_xyz
'x, y, z'
'-x, -y, -z'

loop_
_atom_site_label
_atom_site_type_symbol
_atom_site_fract_x
_atom_site_fract_y
_atom_site_fract_z
_atom_site_U_iso_or_equiv
_atom_site_adp_type
_atom_site_occupancy
_atom_site_symmetry_multiplicity
_atom_site_calc_flag
_atom_site_refinement_flags
U1 U 0.502848(11) 0.712590(8) 0.728359(7) 0.01839(5) Uani 1 1 d .
N1 N 0.5190(3) 0.8487(2) 0.7586(2) 0.0271(6) Uani 1 1 d .
N2 N 0.7215(4) 0.6666(3) 0.6618(2) 0.0340(7) Uani 1 1 d .
C1 C 0.3329(3) 0.8011(3) 0.6039(2) 0.0212(6) Uani 1 1 d .
C2 C 0.2475(3) 0.8139(3) 0.6870(2) 0.0236(7) Uani 1 1 d .
C3 C 0.2188(3) 0.7175(3) 0.7238(2) 0.0257(7) Uani 1 1 d .
C4 C 0.2859(4) 0.6437(3) 0.6635(2) 0.0256(7) Uani 1 1 d .
C5 C 0.3561(3) 0.6958(3) 0.5896(2) 0.0230(6) Uani 1 1 d .
C6 C 0.3694(4) 0.8856(3) 0.5372(2) 0.0260(7) Uani 1 1 d .
H6A H 0.2848 0.9233 0.5174 0.039 Uiso 1 1 calc R
H6B H 0.4321 0.8571 0.4863 0.039 Uiso 1 1 calc R
H6C H 0.4151 0.9318 0.5645 0.039 Uiso 1 1 calc R
C7 C 0.1759(4) 0.9130(3) 0.7239(3) 0.0338(8) Uani 1 1 d .
H7A H 0.0757 0.9181 0.7254 0.051 Uiso 1 1 calc R
H7B H 0.2094 0.9699 0.6862 0.051 Uiso 1 1 calc R
H7C H 0.1962 0.9156 0.7841 0.051 Uiso 1 1 calc R
C8 C 0.1172(4) 0.7027(4) 0.8065(3) 0.0363(9) Uani 1 1 d .
H8A H 0.0295 0.7477 0.8014 0.054 Uiso 1 1 calc R
H8B H 0.1548 0.7191 0.8579 0.054 Uiso 1 1 calc R
H8C H 0.1011 0.6318 0.8140 0.054 Uiso 1 1 calc R
C9 C 0.2622(5) 0.5348(3) 0.6654(3) 0.0359(9) Uani 1 1 d .
H9A H 0.1870 0.5314 0.6318 0.054 Uiso 1 1 calc R
H9B H 0.2371 0.5092 0.7269 0.054 Uiso 1 1 calc R
H9C H 0.3472 0.4932 0.6387 0.054 Uiso 1 1 calc R
C10 C 0.4270(4) 0.6468(3) 0.5056(3) 0.0309(8) Uani 1 1 d .
H10A H 0.3614 0.6130 0.4820 0.046 Uiso 1 1 calc R
H10B H 0.5064 0.5966 0.5188 0.046 Uiso 1 1 calc R
H10C H 0.4590 0.6992 0.4617 0.046 Uiso 1 1 calc R
C11 C 0.6840(4) 0.5739(3) 0.7984(3) 0.0324(8) Uani 1 1 d .
C12 C 0.6342(4) 0.6400(3) 0.8676(2) 0.0285(7) Uani 1 1 d .
C13 C 0.4975(4) 0.6244(3) 0.9019(2) 0.0290(7) Uani 1 1 d .
C14 C 0.4643(4) 0.5460(3) 0.8569(3) 0.0320(8) Uani 1 1 d .
C15 C 0.5792(5) 0.5157(3) 0.7915(3) 0.0347(9) Uani 1 1 d .
C16 C 0.7949(5) 0.5903(4) 0.7212(3) 0.0436(10) Uani 1 1 d .
H16A H 0.8724 0.6167 0.7403 0.052 Uiso 1 1 calc R
H16B H 0.8314 0.5264 0.6917 0.052 Uiso 1 1 calc R
C17 C 0.7191(5) 0.7055(4) 0.9027(3) 0.0429(10) Uani 1 1 d .
H17A H 0.7624 0.6677 0.9516 0.064 Uiso 1 1 calc R
H17B H 0.6593 0.7670 0.9243 0.064 Uiso 1 1 calc R
H17C H 0.7912 0.7246 0.8554 0.064 Uiso 1 1 calc R
C18 C 0.4080(5) 0.6720(4) 0.9808(3) 0.0440(10) Uani 1 1 d .
H18A H 0.4066 0.6223 1.0320 0.066 Uiso 1 1 calc R
H18B H 0.3136 0.6936 0.9675 0.066 Uiso 1 1 calc R
H18C H 0.4456 0.7313 0.9943 0.066 Uiso 1 1 calc R
C19 C 0.3414(5) 0.4913(4) 0.8877(4) 0.0484(12) Uani 1 1 d .
H19A H 0.3529 0.4529 0.9444 0.073 Uiso 1 1 calc R
H19B H 0.3353 0.4444 0.8435 0.073 Uiso 1 1 calc R
H19C H 0.2565 0.5411 0.8951 0.073 Uiso 1 1 calc R
C20 C 0.5925(7) 0.4369(4) 0.7254(4) 0.0574(14) Uani 1 1 d .
H20A H 0.6809 0.3914 0.7261 0.086 Uiso 1 1 calc R
H20B H 0.5891 0.4706 0.6661 0.086 Uiso 1 1 calc R
H20C H 0.5161 0.3973 0.7411 0.086 Uiso 1 1 calc R
C21 C 0.5462(4) 0.9488(3) 0.7745(2) 0.0286(7) Uani 1 1 d .
C22 C 0.7030(5) 0.9484(3) 0.7739(3) 0.0360(9) Uani 1 1 d .
H22A H 0.7360 0.8987 0.8209 0.043 Uiso 1 1 calc R
H22B H 0.7550 0.9273 0.7161 0.043 Uiso 1 1 calc R
C23 C 0.7308(5) 1.0549(3) 0.7897(3) 0.0377(9) Uani 1 1 d .
H23A H 0.8323 1.0535 0.7892 0.045 Uiso 1 1 calc R
C24 C 0.6803(5) 1.1317(3) 0.7175(3) 0.0405(10) Uani 1 1 d .
H24A H 0.6988 1.2001 0.7274 0.049 Uiso 1 1 calc R
H24B H 0.7309 1.1124 0.6589 0.049 Uiso 1 1 calc R
C25 C 0.5264(5) 1.1346(3) 0.7189(3) 0.0400(9) Uani 1 1 d .
H25A H 0.4943 1.1854 0.6715 0.048 Uiso 1 1 calc R
C26 C 0.4980(5) 1.0288(3) 0.7014(3) 0.0336(8) Uani 1 1 d .
H26A H 0.5482 1.0092 0.6428 0.040 Uiso 1 1 calc R
H26B H 0.3977 1.0312 0.7008 0.040 Uiso 1 1 calc R
C27 C 0.4677(4) 0.9820(3) 0.8654(2) 0.0328(8) Uani 1 1 d .
H27A H 0.3671 0.9833 0.8668 0.039 Uiso 1 1 calc R
H27B H 0.4985 0.9323 0.9130 0.039 Uiso 1 1 calc R
C28 C 0.4952(5) 1.0875(3) 0.8813(3) 0.0401(10) Uani 1 1 d .
H28A H 0.4437 1.1079 0.9402 0.048 Uiso 1 1 calc R
C29 C 0.6505(6) 1.0844(4) 0.8812(3) 0.0480(11) Uani 1 1 d .
H29A H 0.6824 1.0341 0.9280 0.058 Uiso 1 1 calc R
H29B H 0.6685 1.1520 0.8937 0.058 Uiso 1 1 calc R
C30 C 0.4465(6) 1.1650(3) 0.8087(3) 0.0461(11) Uani 1 1 d .
H30A H 0.3460 1.1672 0.8087 0.055 Uiso 1 1 calc R
H30B H 0.4625 1.2335 0.8200 0.055 Uiso 1 1 calc R
C31 C 0.8036(4) 0.7030(3) 0.5794(3) 0.0312(8) Uani 1 1 d .
C32 C 0.9349(4) 0.7399(3) 0.5969(3) 0.0333(8) Uani 1 1 d .
H32A H 0.9090 0.7946 0.6386 0.040 Uiso 1 1 calc R
H32B H 0.9944 0.6829 0.6247 0.040 Uiso 1 1 calc R
C33 C 1.0152(4) 0.7799(3) 0.5112(3) 0.0302(8) Uani 1 1 d .
H33A H 1.0997 0.8038 0.5246 0.036 Uiso 1 1 calc R
C34 C 1.0593(4) 0.6931(3) 0.4484(3) 0.0317(8) Uani 1 1 d .
H34A H 1.1135 0.7176 0.3927 0.038 Uiso 1 1 calc R
H34B H 1.1187 0.6362 0.4765 0.038 Uiso 1 1 calc R
C35 C 0.9305(4) 0.6560(3) 0.4279(2) 0.0274(7) Uani 1 1 d .
H35A H 0.9585 0.5997 0.3869 0.033 Uiso 1 1 calc R
C36 C 0.8478(4) 0.6183(3) 0.5141(2) 0.0263(7) Uani 1 1 d .
H36A H 0.9049 0.5599 0.5419 0.032 Uiso 1 1 calc R
H36B H 0.7643 0.5944 0.5007 0.032 Uiso 1 1 calc R
C37 C 0.7154(4) 0.7909(3) 0.5358(3) 0.0325(8) Uani 1 1 d .
H37A H 0.6876 0.8465 0.5765 0.039 Uiso 1 1 calc R
H37B H 0.6303 0.7682 0.5239 0.039 Uiso 1 1 calc R
C38 C 0.7947(4) 0.8309(3) 0.4483(3) 0.0359(9) Uani 1 1 d .
H38A H 0.7340 0.8885 0.4206 0.043 Uiso 1 1 calc R
C39 C 0.9259(4) 0.8682(3) 0.4666(3) 0.0361(9) Uani 1 1 d .
H39A H 0.9785 0.8924 0.4102 0.043 Uiso 1 1 calc R
H39B H 0.9000 0.9254 0.5057 0.043 Uiso 1 1 calc R
C40 C 0.8388(5) 0.7454(3) 0.3844(3) 0.0364(9) Uani 1 1 d .
H40A H 0.8909 0.7712 0.3285 0.044 Uiso 1 1 calc R
H40B H 0.7557 0.7218 0.3702 0.044 Uiso 1 1 calc R

loop_
_atom_site_aniso_label
_atom_site_aniso_U_11
_atom_site_aniso_U_22
_atom_site_aniso_U_33
_atom_site_aniso_U_23
_atom_site_aniso_U_13
_atom_site_aniso_U_12
U1 0.01937(7) 0.01578(7) 0.01863(7) 0.00010(4) -0.00179(4) -0.00037(4)
N1 0.0305(15) 0.0255(15) 0.0250(15) -0.0015(12) -0.0045(12) -0.0032(12)
N2 0.0323(17) 0.0336(17) 0.0318(17) 0.0006(14) 0.0005(13) 0.0005(13)
C1 0.0176(14) 0.0217(16) 0.0244(16) -0.0010(13) -0.0066(12) 0.0001(12)
C2 0.0171(15) 0.0246(17) 0.0282(17) -0.0026(13) -0.0050(13) 0.0013(12)
C3 0.0192(15) 0.0318(18) 0.0253(17) 0.0011(14) -0.0026(13) -0.0039(13)
C4 0.0248(16) 0.0234(17) 0.0300(18) 0.0000(14) -0.0075(14) -0.0050(13)
C5 0.0228(16) 0.0218(16) 0.0245(16) -0.0037(13) -0.0052(13) -0.0011(12)
C6 0.0279(17) 0.0222(16) 0.0267(17) 0.0028(13) -0.0058(14) -0.0010(13)
C7 0.0266(18) 0.032(2) 0.040(2) -0.0108(16) 0.0002(15) 0.0034(15)
C8 0.0257(18) 0.049(2) 0.032(2) 0.0031(17) 0.0011(15) -0.0064(17)
C9 0.040(2) 0.0274(19) 0.043(2) 0.0002(16) -0.0084(18) -0.0116(16)
C10 0.0315(19) 0.0319(19) 0.0303(19) -0.0107(15) -0.0033(15) -0.0042(15)
C11 0.0310(19) 0.0302(19) 0.0282(18) 0.0092(15) 0.0000(15) 0.0077(15)
C12 0.0287(18) 0.0320(19) 0.0222(16) 0.0081(14) -0.0049(14) -0.0014(14)
C13 0.0282(18) 0.0313(19) 0.0226(16) 0.0077(14) -0.0011(14) 0.0017(14)
C14 0.035(2) 0.0257(18) 0.033(2) 0.0112(15) -0.0074(16) -0.0034(15)
C15 0.047(2) 0.0196(17) 0.0323(19) 0.0057(14) -0.0038(17) 0.0037(15)
C16 0.037(2) 0.050(3) 0.036(2) 0.0048(19) 0.0005(18) 0.0065(19)
C17 0.044(2) 0.048(3) 0.038(2) 0.0099(19) -0.0145(19) -0.010(2)
C18 0.040(2) 0.053(3) 0.030(2) 0.0012(19) 0.0052(17) 0.004(2)
C19 0.046(3) 0.044(3) 0.056(3) 0.023(2) -0.015(2) -0.016(2)
C20 0.082(4) 0.027(2) 0.059(3) -0.008(2) -0.003(3) 0.000(2)
C21 0.039(2) 0.0234(17) 0.0227(17) -0.0052(13) 0.0030(14) -0.0075(14)
C22 0.043(2) 0.0297(19) 0.034(2) -0.0060(16) 0.0017(17) -0.0069(17)
C23 0.043(2) 0.038(2) 0.036(2) -0.0112(17) -0.0008(17) -0.0155(18)
C24 0.056(3) 0.031(2) 0.035(2) -0.0056(17) 0.0066(19) -0.0180(19)
C25 0.056(3) 0.028(2) 0.032(2) 0.0027(16) 0.0008(18) -0.0048(18)
C26 0.044(2) 0.032(2) 0.0244(18) -0.0034(15) -0.0004(16) -0.0058(17)
C27 0.044(2) 0.0307(19) 0.0220(17) -0.0042(14) 0.0032(15) -0.0072(16)
C28 0.055(3) 0.035(2) 0.030(2) -0.0168(17) 0.0068(18) -0.0101(19)
C29 0.063(3) 0.052(3) 0.035(2) -0.019(2) -0.003(2) -0.021(2)
C30 0.058(3) 0.026(2) 0.048(3) -0.0052(18) 0.007(2) -0.0024(19)
C31 0.0282(18) 0.0316(19) 0.0329(19) -0.0092(15) 0.0067(15) -0.0085(15)
C32 0.035(2) 0.034(2) 0.0323(19) -0.0064(16) -0.0033(16) -0.0074(16)
C33 0.0222(16) 0.0299(18) 0.039(2) 0.0001(15) -0.0054(15) -0.0056(14)
C34 0.0218(17) 0.033(2) 0.036(2) -0.0003(16) 0.0032(14) -0.0013(14)
C35 0.0232(16) 0.0282(18) 0.0278(17) -0.0045(14) 0.0039(13) -0.0016(13)
C36 0.0271(17) 0.0214(16) 0.0284(17) -0.0038(13) 0.0030(14) -0.0038(13)
C37 0.0238(17) 0.0313(19) 0.042(2) -0.0089(16) -0.0037(15) -0.0014(14)
C38 0.038(2) 0.0241(18) 0.046(2) 0.0046(16) -0.0159(18) 0.0008(15)
C39 0.034(2) 0.0240(18) 0.050(2) 0.0058(16) -0.0073(18) -0.0078(15)
C40 0.040(2) 0.039(2) 0.0307(19) 0.0047(16) -0.0090(16) -0.0069(17)

loop_
_atom_type_symbol
_atom_type_description
_atom_type_scat_dispersion_real
_atom_type_scat_dispersion_imag
_atom_type_scat_source
C C 0.0033 0.0016 'International Tables Vol C Tables 4.2.6.8 and 6.1.1.4'
H H 0.0000 0.0000 'International Tables Vol C Tables 4.2.6.8 and 6.1.1.4'
N N 0.0061 0.0033 'International Tables Vol C Tables 4.2.6.8 and 6.1.1.4'
U U -9.6767 9.6646 'International Tables Vol C Tables 4.2.6.8 and 6.1.1.4'

loop_
_geom_angle_atom_site_label_1
_geom_angle_atom_site_label_2
_geom_angle_atom_site_label_3
_geom_angle
Cnt1 U1 N1 105.7
Cnt1 U1 N2 125.3
Cnt2 U1 N1 112.1
Cnt2 U1 N2 83.4
Cnt1 U1 Cnt2 127.6
N1 U1 N2 98.77(13)
N1 U1 C11 110.76(13)
N2 U1 C11 56.53(12)
N1 U1 C12 87.01(12)
N2 U1 C12 78.05(12)
C11 U1 C12 30.79(12)
N1 U1 C15 136.97(13)
N2 U1 C15 74.46(13)
C11 U1 C15 30.47(13)
C12 U1 C15 49.96(13)
N1 U1 C1 89.24(11)
N2 U1 C1 110.67(11)
C11 U1 C1 156.93(12)
C12 U1 C1 170.97(11)
C15 U1 C1 133.34(12)
N1 U1 C2 81.82(12)
N2 U1 C2 139.76(11)
C11 U1 C2 159.52(12)
C12 U1 C2 141.71(11)
C15 U1 C2 130.64(12)
C1 U1 C2 29.35(10)
N1 U1 C13 95.23(12)
N2 U1 C13 104.91(11)
C11 U1 C13 49.56(11)
C12 U1 C13 29.70(11)
C15 U1 C13 48.80(12)
C1 U1 C13 143.00(10)
C2 U1 C13 115.15(11)
N1 U1 C5 118.34(11)
N2 U1 C5 100.32(11)
C11 U1 C5 128.59(12)
C12 U1 C5 154.33(11)
C15 U1 C5 104.63(12)
C1 U1 C5 29.35(10)
C2 U1 C5 48.15(10)
C13 U1 C5 133.91(11)
N1 U1 C3 105.08(12)
N2 U1 C3 146.96(12)
C11 U1 C3 130.78(12)
C12 U1 C3 125.14(11)
C15 U1 C3 101.64(12)
C1 U1 C3 48.26(10)
C2 U1 C3 29.09(10)
C13 U1 C3 95.44(11)
C5 U1 C3 48.06(10)
N1 U1 C4 129.97(12)
N2 U1 C4 118.49(12)
C11 U1 C4 117.27(12)
C12 U1 C4 130.25(11)
C15 U1 C4 87.34(12)
C1 U1 C4 48.37(10)
C2 U1 C4 48.15(10)
C13 U1 C4 105.03(11)
C5 U1 C4 29.16(10)
C3 U1 C4 29.23(11)
N1 U1 C14 123.72(13)
N2 U1 C14 102.33(12)
C11 U1 C14 49.02(12)
C12 U1 C14 48.63(12)
C15 U1 C14 29.24(12)
C1 U1 C14 128.66(11)
C2 U1 C14 110.67(11)
C13 U1 C14 28.90(12)
C5 U1 C14 108.23(11)
C3 U1 C14 83.16(11)
C4 U1 C14 81.63(11)
C21 N1 U1 173.5(3)
C31 N2 C16 117.3(3)
C31 N2 U1 133.6(3)
C16 N2 U1 108.8(2)
C2 C1 C5 107.5(3)
C2 C1 C6 125.4(3)
C5 C1 C6 126.4(3)
C2 C1 U1 75.51(19)
C5 C1 U1 75.72(19)
C6 C1 U1 123.0(2)
C3 C2 C1 108.4(3)
C3 C2 C7 123.9(3)
C1 C2 C7 126.8(3)
C3 C2 U1 75.98(19)
C1 C2 U1 75.15(18)
C7 C2 U1 123.7(2)
C2 C3 C4 108.2(3)
C2 C3 C8 123.3(3)
C4 C3 C8 127.9(4)
C2 C3 U1 74.94(19)
C4 C3 U1 75.7(2)
C8 C3 U1 122.2(2)
C5 C4 C3 107.4(3)
C5 C4 C9 124.2(3)
C3 C4 C9 127.0(3)
C5 C4 U1 74.80(19)
C3 C4 U1 75.1(2)
C9 C4 U1 126.4(2)
C4 C5 C1 108.5(3)
C4 C5 C10 124.3(3)
C1 C5 C10 126.8(3)
C4 C5 U1 76.0(2)
C1 C5 U1 74.93(19)
C10 C5 U1 121.4(2)
C12 C11 C15 108.3(3)
C12 C11 C16 125.9(4)
C15 C11 C16 121.0(4)
C12 C11 U1 77.0(2)
C15 C11 U1 78.9(2)
C16 C11 U1 91.4(2)
C13 C12 C11 107.7(4)
C13 C12 C17 127.1(4)
C11 C12 C17 124.9(4)
C13 C12 U1 79.3(2)
C11 C12 U1 72.2(2)
C17 C12 U1 119.3(3)
C12 C13 C14 108.4(3)
C12 C13 C18 126.3(4)
C14 C13 C18 124.8(4)
C12 C13 U1 71.0(2)
C14 C13 U1 77.9(2)
C18 C13 U1 123.3(3)
C13 C14 C15 107.9(4)
C13 C14 C19 124.2(4)
C15 C14 C19 126.7(4)
C13 C14 U1 73.2(2)
C15 C14 U1 70.7(2)
C19 C14 U1 131.5(3)
C11 C15 C14 107.7(4)
C11 C15 C20 124.4(4)
C14 C15 C20 127.9(4)
C11 C15 U1 70.6(2)
C14 C15 U1 80.1(2)
C20 C15 U1 115.1(3)
N2 C16 C11 103.2(3)
N2 C16 U1 43.99(18)
C11 C16 U1 59.3(2)
N1 C21 C27 110.4(3)
N1 C21 C22 111.1(3)
C27 C21 C22 108.4(3)
N1 C21 C26 110.4(3)
C27 C21 C26 108.5(3)
C22 C21 C26 107.9(3)
C23 C22 C21 110.7(3)
C24 C23 C22 109.7(3)
C24 C23 C29 109.6(4)
C22 C23 C29 108.0(4)
C25 C24 C23 109.8(3)
C24 C25 C30 110.4(4)
C24 C25 C26 109.7(4)
C30 C25 C26 109.2(4)
C25 C26 C21 110.1(3)
C28 C27 C21 110.2(3)
C27 C28 C30 110.0(4)
C27 C28 C29 109.4(4)
C30 C28 C29 109.6(4)
C28 C29 C23 109.6(4)
C25 C30 C28 109.3(4)
N2 C31 C37 108.7(3)
N2 C31 C32 112.2(3)
C37 C31 C32 108.4(3)
N2 C31 C36 111.1(3)
C37 C31 C36 108.4(3)
C32 C31 C36 108.0(3)
C33 C32 C31 111.0(3)
C32 C33 C39 110.7(3)
C32 C33 C34 108.8(3)
C39 C33 C34 109.4(3)
C35 C34 C33 109.5(3)
C36 C35 C34 109.4(3)
C36 C35 C40 108.6(3)
C34 C35 C40 109.3(3)
C35 C36 C31 111.4(3)
C31 C37 C38 111.1(3)
C40 C38 C37 110.0(3)
C40 C38 C39 108.4(4)
C37 C38 C39 109.7(3)
C33 C39 C38 108.7(3)
C38 C40 C35 109.5(3)

loop_
_geom_bond_atom_site_label_1
_geom_bond_atom_site_label_2
_geom_bond_distance
U1 Cnt1 2.536
U1 Cnt2 2.471
U1 N1 1.955(3)
U1 N2 2.251(3)
U1 C11 2.636(4)
U1 C12 2.697(4)
U1 C15 2.743(4)
U1 C1 2.797(3)
U1 C2 2.801(3)
U1 C13 2.802(3)
U1 C5 2.807(3)
U1 C3 2.815(3)
U1 C4 2.823(3)
U1 C14 2.863(4)
N1 C21 1.457(5)
N2 C31 1.476(5)
N2 C16 1.480(5)
C1 C2 1.418(5)
C1 C5 1.419(5)
C1 C6 1.501(5)
C2 C3 1.410(5)
C2 C7 1.508(5)
C3 C4 1.422(5)
C3 C8 1.505(5)
C4 C5 1.417(5)
C4 C9 1.508(5)
C5 C10 1.513(5)
C11 C12 1.417(6)
C11 C15 1.417(6)
C11 C16 1.506(6)
C12 C13 1.413(5)
C12 C17 1.496(6)
C13 C14 1.415(6)
C13 C18 1.504(6)
C14 C15 1.420(6)
C14 C19 1.511(6)
C15 C20 1.504(6)
C21 C27 1.546(5)
C21 C22 1.550(6)
C21 C26 1.551(6)
C22 C23 1.540(6)
C23 C24 1.525(7)
C23 C29 1.546(6)
C24 C25 1.515(7)
C25 C30 1.526(6)
C25 C26 1.540(6)
C27 C28 1.527(6)
C28 C30 1.529(7)
C28 C29 1.531(7)
C31 C37 1.513(6)
C31 C32 1.534(5)
C31 C36 1.543(5)
C32 C33 1.522(5)
C33 C39 1.530(5)
C33 C34 1.538(5)
C34 C35 1.529(5)
C35 C36 1.528(5)
C35 C40 1.542(5)
C37 C38 1.537(6)
C38 C40 1.536(6)
C38 C39 1.540(6)
